data_1100153
loop_
_publ_author_name
'Kruger, Hannes'
'Kahlenberg, Volker'

_chemical_formula_sum 'Ca4 F2 O7 Si2'
_chemical_formula_weight 366.50
_space_group_IT_number 14
_symmetry_cell_setting monoclinic
_symmetry_space_group_name_Hall '-P 2ybc'
_symmetry_space_group_name_H-M 'P 1 21/c 1'
_atom_sites_solution_hydrogens geom
_atom_sites_solution_primary direct
_atom_sites_solution_secondary difmap
_audit_contact_author_address
;
  Institut fur Mineralogie und Petrographie
  Leopold-Franzens-Universitat Innsbruck
  Innrain 52
  A-6020 Innsbruck
  Austria
;
_audit_contact_author_email Hannes.Krueger@uibk.ac.at
_audit_contact_author_fax '+43 512 507 2926'
_audit_contact_author_name 'Kruger, Hannes'
_audit_contact_author_phone '+43 512 507 5502'
_cell_angle_alpha 90.00
_cell_angle_beta 109.557(17)
_cell_angle_gamma 90.00
_cell_formula_units_Z 4
_cell_length_a 7.5397(16)
_cell_length_b 10.5338(19)
_cell_length_c 10.907(2)
_cell_measurement_reflns_used 6855
_cell_measurement_temperature 300(2)
_cell_measurement_theta_max 29.41
_cell_measurement_theta_min 0.00
_cell_volume 816.3(3)
_diffrn_ambient_temperature 300(2)
_diffrn_detector 'image plate (34 cm diameter)'
_diffrn_detector_area_resol_mean 6.67
_diffrn_detector_type STOE
_diffrn_measured_fraction_theta_full 0.994
_diffrn_measured_fraction_theta_max 0.994
_diffrn_measurement_details ' 180 frames, detector distance = 100 mm'
_diffrn_measurement_device '2-circle goniometer'
_diffrn_measurement_device_type 'STOE IPDS 2'
_diffrn_measurement_method 'rotation method'
_diffrn_radiation_collimation '0.5 mm diameter, multiple pinhole'
_diffrn_radiation_monochromator 'plane graphite'
_diffrn_radiation_polarisn_norm 0
_diffrn_radiation_type 'Mo K\a'
_diffrn_radiation_wavelength 0.71073
_diffrn_reflns_av_R_equivalents 0.0511
_diffrn_reflns_av_unetI/netI 0.0629
_diffrn_reflns_limit_h_max 10
_diffrn_reflns_limit_h_min -10
_diffrn_reflns_limit_k_max 14
_diffrn_reflns_limit_k_min -14
_diffrn_reflns_limit_l_max 14
_diffrn_reflns_limit_l_min -15
_diffrn_reflns_number 8019
_diffrn_reflns_theta_full 29.40
_diffrn_reflns_theta_max 29.40
_diffrn_reflns_theta_min 1.93
_diffrn_source ' sealed X-ray tube, 12 x 0.4 mm long-fine focus'
_diffrn_source_current 40
_diffrn_source_power 2.00
_diffrn_source_voltage 50
_exptl_absorpt_coefficient_mu 2.994
_exptl_absorpt_correction_T_max ?
_exptl_absorpt_correction_T_min ?
_exptl_absorpt_correction_type none
_exptl_absorpt_process_details ?
_exptl_crystal_colour ?
_exptl_crystal_density_diffrn 2.982
_exptl_crystal_density_meas ?
_exptl_crystal_density_method 'not measured'
_exptl_crystal_description ?
_exptl_crystal_F_000 728
_exptl_crystal_size_max ?
_exptl_crystal_size_mid ?
_exptl_crystal_size_min ?
_refine_diff_density_max 0.482
_refine_diff_density_min -0.473
_refine_diff_density_rms 0.120
_refine_ls_extinction_coef 0.0154(8)
_refine_ls_extinction_expression Fc^*^=kFc[1+0.001xFc^2^\l^3^/sin(2\q)]^-1/4^
_refine_ls_extinction_method SHELXL
_refine_ls_goodness_of_fit_ref 1.045
_refine_ls_matrix_type full
_refine_ls_number_parameters 137
_refine_ls_number_reflns 2238
_refine_ls_number_restraints 0
_refine_ls_restrained_S_all 1.045
_refine_ls_R_factor_all 0.0538
_refine_ls_R_factor_gt 0.0341
_refine_ls_shift/su_max 0.000
_refine_ls_shift/su_mean 0.000
_refine_ls_structure_factor_coef Fsqd
_refine_ls_weighting_details 'calc w=1/[\s^2^(Fo^2^)+(0.0293P)^2^+0.2638P] where P=(Fo^2^+2Fc^2^)/3'
_refine_ls_weighting_scheme calc
_refine_ls_wR_factor_gt 0.0614
_refine_ls_wR_factor_ref 0.0664
_reflns_number_gt 1745
_reflns_number_total 2238
_reflns_threshold_expression I>2u(I)
_cod_database_code 1100153

loop_
_symmetry_equiv_pos_as_xyz
'x, y, z'
'-x, y+1/2, -z+1/2'
'-x, -y, -z'
'x, -y-1/2, z-1/2'

loop_
_atom_site_label
_atom_site_type_symbol
_atom_site_fract_x
_atom_site_fract_y
_atom_site_fract_z
_atom_site_U_iso_or_equiv
_atom_site_adp_type
_atom_site_occupancy
_atom_site_symmetry_multiplicity
_atom_site_calc_flag
_atom_site_refinement_flags
_atom_site_disorder_assembly
_atom_site_disorder_group
Ca1 Ca -0.03011(8) 0.40475(6) 0.69828(5) 0.00849(13) Uani 1 1 d . . .
Ca2 Ca 0.66300(7) 0.13301(6) 0.58356(5) 0.00847(13) Uani 1 1 d . . .
Ca3 Ca 0.83067(8) 0.63499(6) 0.92406(5) 0.00882(13) Uani 1 1 d . . .
Ca4 Ca 0.47033(8) 0.41482(5) 0.68450(5) 0.00761(12) Uani 1 1 d . . .
Si5 Si 0.27271(10) 0.30739(8) 0.36755(6) 0.00571(15) Uani 1 1 d . . .
Si6 Si -0.15215(10) 0.30935(8) 0.37762(6) 0.00572(15) Uani 1 1 d . . .
F7 F 0.5742(2) 0.49984(17) 0.89674(15) 0.0106(3) Uani 1 1 d . . .
F8 F 0.9268(2) 0.49630(17) 1.10128(15) 0.0106(3) Uani 1 1 d . . .
O9 O 0.7224(3) 0.2789(2) 0.76016(18) 0.0120(4) Uani 1 1 d . . .
O10 O 0.0635(3) 0.2753(2) 0.3787(2) 0.0140(4) Uani 1 1 d . . .
O11 O -0.1390(3) 0.2670(2) 0.52267(18) 0.0109(4) Uani 1 1 d . . .
O12 O 0.7302(3) 0.7805(2) 0.75469(18) 0.0110(4) Uani 1 1 d . . .
O13 O 0.4103(3) 0.2652(2) 0.50919(19) 0.0118(4) Uani 1 1 d . . .
O14 O 0.1983(3) 0.5438(2) 0.6604(2) 0.0138(4) Uani 1 1 d . . .
O15 O -0.2831(3) 0.5462(2) 0.6703(2) 0.0151(4) Uani 1 1 d . . .

loop_
_atom_site_aniso_label
_atom_site_aniso_U_11
_atom_site_aniso_U_22
_atom_site_aniso_U_33
_atom_site_aniso_U_23
_atom_site_aniso_U_13
_atom_site_aniso_U_12
Ca1 0.0084(2) 0.0079(3) 0.0093(2) -0.00168(19) 0.00315(18) -0.0003(2)
Ca2 0.0075(2) 0.0079(3) 0.0100(3) -0.00103(19) 0.00302(18) -0.0002(2)
Ca3 0.0092(2) 0.0089(3) 0.0084(2) 0.00200(19) 0.00306(18) 0.0007(2)
Ca4 0.0070(2) 0.0069(3) 0.0092(2) -0.00067(19) 0.00293(17) -0.0003(2)
Si5 0.0054(3) 0.0057(4) 0.0061(3) 0.0006(3) 0.0020(2) 0.0001(3)
Si6 0.0056(3) 0.0065(4) 0.0055(3) 0.0008(2) 0.0024(2) 0.0002(3)
F7 0.0095(7) 0.0114(9) 0.0104(7) -0.0010(6) 0.0029(6) 0.0000(6)
F8 0.0120(7) 0.0098(9) 0.0096(7) 0.0006(6) 0.0032(6) -0.0008(7)
O9 0.0134(9) 0.0121(11) 0.0081(8) 0.0002(7) 0.0005(7) 0.0034(8)
O10 0.0084(8) 0.0140(11) 0.0220(10) 0.0050(8) 0.0082(7) 0.0013(9)
O11 0.0141(10) 0.0131(11) 0.0064(8) 0.0000(7) 0.0048(7) -0.0030(8)
O12 0.0132(9) 0.0110(11) 0.0092(8) -0.0017(7) 0.0043(7) 0.0010(8)
O13 0.0111(9) 0.0134(11) 0.0083(8) -0.0003(7) -0.0003(7) 0.0031(8)
O14 0.0130(10) 0.0076(11) 0.0225(11) 0.0047(8) 0.0084(8) 0.0025(8)
O15 0.0119(9) 0.0105(11) 0.0245(11) 0.0037(8) 0.0083(8) -0.0003(9)

loop_
_atom_type_symbol
_atom_type_description
_atom_type_scat_dispersion_real
_atom_type_scat_dispersion_imag
_atom_type_scat_source
O O 0.0106 0.0060 'International Tables Vol C Tables 4.2.6.8 and 6.1.1.4'
F F 0.0171 0.0103 'International Tables Vol C Tables 4.2.6.8 and 6.1.1.4'
Si Si 0.0817 0.0704 'International Tables Vol C Tables 4.2.6.8 and 6.1.1.4'
Ca Ca 0.2262 0.3064 'International Tables Vol C Tables 4.2.6.8 and 6.1.1.4'

loop_
_geom_angle_atom_site_label_1
_geom_angle_atom_site_label_2
_geom_angle_atom_site_label_3
_geom_angle
_geom_angle_site_symmetry_1
_geom_angle_site_symmetry_3
_geom_angle_publ_flag
F8 Ca1 O11 167.61(7) 3_667 . ?
F8 Ca1 O15 80.74(7) 3_667 . ?
O11 Ca1 O15 103.93(8) . . ?
F8 Ca1 O14 81.57(7) 3_667 . ?
O11 Ca1 O14 108.38(7) . . ?
O15 Ca1 O14 100.86(7) . . ?
F8 Ca1 O12 92.67(7) 3_667 2_646 ?
O11 Ca1 O12 83.59(7) . 2_646 ?
O15 Ca1 O12 171.57(8) . 2_646 ?
O14 Ca1 O12 72.80(7) . 2_646 ?
F8 Ca1 O9 91.65(7) 3_667 1_455 ?
O11 Ca1 O9 78.81(7) . 1_455 ?
O15 Ca1 O9 74.42(7) . 1_455 ?
O14 Ca1 O9 172.36(8) . 1_455 ?
O12 Ca1 O9 111.25(7) 2_646 1_455 ?
F8 Ca1 O10 72.46(7) 3_667 4_566 ?
O11 Ca1 O10 95.62(7) . 4_566 ?
O15 Ca1 O10 123.39(7) . 4_566 ?
O14 Ca1 O10 122.40(7) . 4_566 ?
O12 Ca1 O10 58.56(6) 2_646 4_566 ?
O9 Ca1 O10 57.99(7) 1_455 4_566 ?
F8 Ca1 Si5 79.88(5) 3_667 4_566 ?
O11 Ca1 Si5 91.48(6) . 4_566 ?
O15 Ca1 Si5 151.91(6) . 4_566 ?
O14 Ca1 Si5 96.19(6) . 4_566 ?
O12 Ca1 Si5 28.63(5) 2_646 4_566 ?
O9 Ca1 Si5 86.00(5) 1_455 4_566 ?
O10 Ca1 Si5 30.07(5) 4_566 4_566 ?
F8 Ca1 Si6 79.66(5) 3_667 4_566 ?
O11 Ca1 Si6 88.29(6) . 4_566 ?
O15 Ca1 Si6 97.70(6) . 4_566 ?
O14 Ca1 Si6 151.01(6) . 4_566 ?
O12 Ca1 Si6 86.19(5) 2_646 4_566 ?
O9 Ca1 Si6 28.27(5) 1_455 4_566 ?
O10 Ca1 Si6 29.82(5) 4_566 4_566 ?
Si5 Ca1 Si6 58.87(2) 4_566 4_566 ?
F8 Ca1 Si6 168.78(5) 3_667 . ?
O11 Ca1 Si6 23.46(5) . . ?
O15 Ca1 Si6 97.07(6) . . ?
O14 Ca1 Si6 88.09(6) . . ?
O12 Ca1 Si6 88.38(5) 2_646 . ?
O9 Ca1 Si6 98.38(5) 1_455 . ?
O10 Ca1 Si6 117.23(5) 4_566 . ?
Si5 Ca1 Si6 105.70(3) 4_566 . ?
Si6 Ca1 Si6 111.56(2) 4_566 . ?
F8 Ca1 Si5 77.88(5) 3_667 3_566 ?
O11 Ca1 Si5 110.91(6) . 3_566 ?
O15 Ca1 Si5 22.91(5) . 3_566 ?
O14 Ca1 Si5 77.96(6) . 3_566 ?
O12 Ca1 Si5 150.30(5) 2_646 3_566 ?
O9 Ca1 Si5 97.25(5) 1_455 3_566 ?
O10 Ca1 Si5 139.89(5) 4_566 3_566 ?
Si5 Ca1 Si5 157.60(2) 4_566 3_566 ?
Si6 Ca1 Si5 118.90(3) 4_566 3_566 ?
Si6 Ca1 Si5 95.79(2) . 3_566 ?
F8 Ca1 Si6 78.59(5) 3_667 3_566 ?
O11 Ca1 Si6 113.48(6) . 3_566 ?
O15 Ca1 Si6 77.98(6) . 3_566 ?
O14 Ca1 Si6 22.89(5) . 3_566 ?
O12 Ca1 Si6 95.64(5) 2_646 3_566 ?
O9 Ca1 Si6 151.88(5) 1_455 3_566 ?
O10 Ca1 Si6 139.27(5) 4_566 3_566 ?
Si5 Ca1 Si6 117.47(3) 4_566 3_566 ?
Si6 Ca1 Si6 158.23(2) 4_566 3_566 ?
Si6 Ca1 Si6 90.20(2) . 3_566 ?
Si5 Ca1 Si6 55.08(2) 3_566 3_566 ?
O13 Ca2 O11 93.91(8) . 1_655 ?
O13 Ca2 F7 79.93(7) . 2_646 ?
O11 Ca2 F7 168.97(7) 1_655 2_646 ?
O13 Ca2 F8 164.00(7) . 4_565 ?
O11 Ca2 F8 76.60(7) 1_655 4_565 ?
F7 Ca2 F8 107.17(7) 2_646 4_565 ?
O13 Ca2 F7 95.31(7) . 4_565 ?
O11 Ca2 F7 97.87(7) 1_655 4_565 ?
F7 Ca2 F7 73.80(7) 2_646 4_565 ?
F8 Ca2 F7 73.66(6) 4_565 4_565 ?
O13 Ca2 O9 78.61(7) . . ?
O11 Ca2 O9 82.75(7) 1_655 . ?
F7 Ca2 O9 104.76(7) 2_646 . ?
F8 Ca2 O9 112.31(7) 4_565 . ?
F7 Ca2 O9 173.92(7) 4_565 . ?
O13 Ca2 O14 123.34(7) . 2_646 ?
O11 Ca2 O14 115.56(7) 1_655 2_646 ?
F7 Ca2 O14 75.43(6) 2_646 2_646 ?
F8 Ca2 O14 72.64(6) 4_565 2_646 ?
F7 Ca2 O14 124.20(7) 4_565 2_646 ?
O9 Ca2 O14 60.27(7) . 2_646 ?
O13 Ca2 Si6 106.35(6) . 4_666 ?
O11 Ca2 Si6 93.90(5) 1_655 4_666 ?
F7 Ca2 Si6 96.62(5) 2_646 4_666 ?
F8 Ca2 Si6 87.35(5) 4_565 4_666 ?
F7 Ca2 Si6 154.54(5) 4_565 4_666 ?
O9 Ca2 Si6 30.76(5) . 4_666 ?
O14 Ca2 Si6 31.15(5) 2_646 4_666 ?
O13 Ca2 Si6 85.03(6) . 1_655 ?
O11 Ca2 Si6 21.02(5) 1_655 1_655 ?
F7 Ca2 Si6 148.05(5) 2_646 1_655 ?
F8 Ca2 Si6 81.66(5) 4_565 1_655 ?
F7 Ca2 Si6 79.78(5) 4_565 1_655 ?
O9 Ca2 Si6 99.61(6) . 1_655 ?
O14 Ca2 Si6 135.64(5) 2_646 1_655 ?
Si6 Ca2 Si6 114.69(3) 4_666 1_655 ?
O13 Ca2 Si5 18.50(5) . . ?
O11 Ca2 Si5 88.02(6) 1_655 . ?
F7 Ca2 Si5 83.30(5) 2_646 . ?
F8 Ca2 Si5 145.98(4) 4_565 . ?
F7 Ca2 Si5 78.77(5) 4_565 . ?
O9 Ca2 Si5 95.23(6) . . ?
O14 Ca2 Si5 140.90(5) 2_646 . ?
Si6 Ca2 Si5 124.30(3) 4_666 . ?
Si6 Ca2 Si5 74.10(2) 1_655 . ?
O13 Ca2 Ca1 90.08(6) . 1_655 ?
O11 Ca2 Ca1 38.54(5) 1_655 1_655 ?
F7 Ca2 Ca1 149.34(5) 2_646 1_655 ?
F8 Ca2 Ca1 90.25(5) 4_565 1_655 ?
F7 Ca2 Ca1 136.40(5) 4_565 1_655 ?
O9 Ca2 Ca1 44.62(5) . 1_655 ?
O14 Ca2 Ca1 86.49(5) 2_646 1_655 ?
Si6 Ca2 Ca1 58.32(2) 4_666 1_655 ?
Si6 Ca2 Ca1 57.59(2) 1_655 1_655 ?
Si5 Ca2 Ca1 96.34(3) . 1_655 ?
O13 Ca2 Ca4 40.30(5) . . ?
O11 Ca2 Ca4 87.16(6) 1_655 . ?
F7 Ca2 Ca4 93.82(5) 2_646 . ?
F8 Ca2 Ca4 148.92(5) 4_565 . ?
F7 Ca2 Ca4 135.61(5) 4_565 . ?
O9 Ca2 Ca4 38.32(5) . . ?
O14 Ca2 Ca4 91.48(5) 2_646 . ?
Si6 Ca2 Ca4 67.25(2) 4_666 . ?
Si6 Ca2 Ca4 92.63(3) 1_655 . ?
Si5 Ca2 Ca4 57.25(2) . . ?
Ca1 Ca2 Ca4 61.62(2) 1_655 . ?
O12 Ca3 F8 176.97(7) . . ?
O12 Ca3 F7 105.35(7) . . ?
F8 Ca3 F7 74.87(6) . . ?
O12 Ca3 F8 110.45(7) . 3_767 ?
F8 Ca3 F8 72.25(7) . 3_767 ?
F7 Ca3 F8 105.42(6) . 3_767 ?
O12 Ca3 O10 102.62(8) . 2_656 ?
F8 Ca3 O10 74.79(7) . 2_656 ?
F7 Ca3 O10 118.67(7) . 2_656 ?
F8 Ca3 O10 113.91(7) 3_767 2_656 ?
O12 Ca3 O13 78.46(7) . 2_656 ?
F8 Ca3 O13 98.76(6) . 2_656 ?
F7 Ca3 O13 74.21(7) . 2_656 ?
F8 Ca3 O13 170.56(6) 3_767 2_656 ?
O10 Ca3 O13 59.65(7) 2_656 2_656 ?
O12 Ca3 O11 81.62(7) . 2_656 ?
F8 Ca3 O11 98.21(6) . 2_656 ?
F7 Ca3 O11 173.00(7) . 2_656 ?
F8 Ca3 O11 70.91(7) 3_767 2_656 ?
O10 Ca3 O11 59.34(6) 2_656 2_656 ?
O13 Ca3 O11 108.39(7) 2_656 2_656 ?
O12 Ca3 O15 61.25(7) . 1_655 ?
F8 Ca3 O15 121.45(7) . 1_655 ?
F7 Ca3 O15 72.60(6) . 1_655 ?
F8 Ca3 O15 71.41(6) 3_767 1_655 ?
O10 Ca3 O15 163.32(7) 2_656 1_655 ?
O13 Ca3 O15 116.83(7) 2_656 1_655 ?
O11 Ca3 O15 110.99(6) 2_656 1_655 ?
O12 Ca3 Si5 31.14(5) . 3_666 ?
F8 Ca3 Si5 151.80(5) . 3_666 ?
F7 Ca3 Si5 94.36(5) . 3_666 ?
F8 Ca3 Si5 86.17(4) 3_767 3_666 ?
O10 Ca3 Si5 131.98(6) 2_656 3_666 ?
O13 Ca3 Si5 103.28(5) 2_656 3_666 ?
O11 Ca3 Si5 91.36(5) 2_656 3_666 ?
O15 Ca3 Si5 31.36(5) 1_655 3_666 ?
O12 Ca3 Si5 95.64(6) . 2_656 ?
F8 Ca3 Si5 81.33(5) . 2_656 ?
F7 Ca3 Si5 92.77(5) . 2_656 ?
F8 Ca3 Si5 142.22(5) 3_767 2_656 ?
O10 Ca3 Si5 30.79(5) 2_656 2_656 ?
O13 Ca3 Si5 29.87(5) 2_656 2_656 ?
O11 Ca3 Si5 87.14(5) 2_656 2_656 ?
O15 Ca3 Si5 146.36(5) 1_655 2_656 ?
Si5 Ca3 Si5 125.82(3) 3_666 2_656 ?
O12 Ca3 Si6 97.43(6) . 2_656 ?
F8 Ca3 Si6 81.14(5) . 2_656 ?
F7 Ca3 Si6 146.64(5) . 2_656 ?
F8 Ca3 Si6 88.55(5) 3_767 2_656 ?
O10 Ca3 Si6 30.52(5) 2_656 2_656 ?
O13 Ca3 Si6 87.14(5) 2_656 2_656 ?
O11 Ca3 Si6 29.76(4) 2_656 2_656 ?
O15 Ca3 Si6 140.66(5) 1_655 2_656 ?
Si5 Ca3 Si6 117.06(3) 3_666 2_656 ?
Si5 Ca3 Si6 60.55(2) 2_656 2_656 ?
O12 Ca3 Ca4 37.92(5) . 2_656 ?
F8 Ca3 Ca4 139.20(5) . 2_656 ?
F7 Ca3 Ca4 93.00(5) . 2_656 ?
F8 Ca3 Ca4 147.76(5) 3_767 2_656 ?
O10 Ca3 Ca4 77.77(6) 2_656 2_656 ?
O13 Ca3 Ca4 40.73(5) 2_656 2_656 ?
O11 Ca3 Ca4 93.02(5) 2_656 2_656 ?
O15 Ca3 Ca4 89.86(5) 1_655 2_656 ?
Si5 Ca3 Ca4 65.89(2) 3_666 2_656 ?
Si5 Ca3 Ca4 60.13(2) 2_656 2_656 ?
Si6 Ca3 Ca4 90.22(3) 2_656 2_656 ?
O9 Ca4 O12 93.27(8) . 2_646 ?
O9 Ca4 F7 85.48(7) . . ?
O12 Ca4 F7 89.15(7) 2_646 . ?
O9 Ca4 O15 79.31(8) . 1_655 ?
O12 Ca4 O15 167.50(8) 2_646 1_655 ?
F7 Ca4 O15 80.31(7) . 1_655 ?
O9 Ca4 O14 164.70(8) . . ?
O12 Ca4 O14 76.23(8) 2_646 . ?
F7 Ca4 O14 83.30(7) . . ?
O15 Ca4 O14 108.87(8) 1_655 . ?
O9 Ca4 O13 77.87(7) . . ?
O12 Ca4 O13 81.98(8) 2_646 . ?
F7 Ca4 O13 160.59(7) . . ?
O15 Ca4 O13 105.95(8) 1_655 . ?
O14 Ca4 O13 110.99(8) . . ?
O9 Ca4 Si5 100.51(5) . . ?
O12 Ca4 Si5 88.99(5) 2_646 . ?
F7 Ca4 Si5 173.82(5) . . ?
O15 Ca4 Si5 102.17(6) 1_655 . ?
O14 Ca4 Si5 90.54(6) . . ?
O13 Ca4 Si5 24.16(5) . . ?
O9 Ca4 Ca2 40.03(5) . . ?
O12 Ca4 Ca2 87.33(6) 2_646 . ?
F7 Ca4 Ca2 124.93(5) . . ?
O15 Ca4 Ca2 93.19(6) 1_655 . ?
O14 Ca4 Ca2 147.44(6) . . ?
O13 Ca4 Ca2 37.85(5) . . ?
Si5 Ca4 Ca2 60.85(2) . . ?
O9 Ca4 Ca3 87.89(6) . 2_646 ?
O12 Ca4 Ca3 37.91(5) 2_646 2_646 ?
F7 Ca4 Ca3 126.07(5) . 2_646 ?
O15 Ca4 Ca3 149.88(6) 1_655 2_646 ?
O14 Ca4 Ca3 90.33(6) . 2_646 ?
O13 Ca4 Ca3 44.26(5) . 2_646 ?
Si5 Ca4 Ca3 53.287(19) . 2_646 ?
Ca2 Ca4 Ca3 60.82(2) . 2_646 ?
O9 Ca4 Ca1 42.62(6) . 1_655 ?
O12 Ca4 Ca1 135.87(6) 2_646 1_655 ?
F7 Ca4 Ca1 88.40(5) . 1_655 ?
O15 Ca4 Ca1 37.97(6) 1_655 1_655 ?
O14 Ca4 Ca1 146.83(6) . 1_655 ?
O13 Ca4 Ca1 86.09(5) . 1_655 ?
Si5 Ca4 Ca1 97.03(3) . 1_655 ?
Ca2 Ca4 Ca1 59.135(17) . 1_655 ?
Ca3 Ca4 Ca1 119.93(2) 2_646 1_655 ?
O9 Ca4 Ca2 120.61(5) . 2_656 ?
O12 Ca4 Ca2 80.54(6) 2_646 2_656 ?
F7 Ca4 Ca2 35.95(4) . 2_656 ?
O15 Ca4 Ca2 94.51(6) 1_655 2_656 ?
O14 Ca4 Ca2 47.36(6) . 2_656 ?
O13 Ca4 Ca2 155.13(5) . 2_656 ?
Si5 Ca4 Ca2 137.88(2) . 2_656 ?
Ca2 Ca4 Ca2 156.762(19) . 2_656 ?
Ca3 Ca4 Ca2 115.40(2) 2_646 2_656 ?
Ca1 Ca4 Ca2 118.75(2) 1_655 2_656 ?
O9 Ca4 Ca1 132.49(6) . . ?
O12 Ca4 Ca1 39.44(5) 2_646 . ?
F7 Ca4 Ca1 88.85(5) . . ?
O15 Ca4 Ca1 145.68(6) 1_655 . ?
O14 Ca4 Ca1 37.10(5) . . ?
O13 Ca4 Ca1 95.03(6) . . ?
Si5 Ca4 Ca1 85.98(3) . . ?
Ca2 Ca4 Ca1 119.25(2) . . ?
Ca3 Ca4 Ca1 58.577(17) 2_646 . ?
Ca1 Ca4 Ca1 174.63(2) 1_655 . ?
Ca2 Ca4 Ca1 60.390(18) 2_656 . ?
O15 Si5 O13 116.19(12) 3_566 . ?
O15 Si5 O12 109.03(12) 3_566 3_666 ?
O13 Si5 O12 117.38(11) . 3_666 ?
O15 Si5 O10 110.16(11) 3_566 . ?
O13 Si5 O10 101.35(11) . . ?
O12 Si5 O10 101.15(11) 3_666 . ?
O15 Si5 Ca3 63.96(8) 3_566 3_666 ?
O13 Si5 Ca3 155.19(8) . 3_666 ?
O12 Si5 Ca3 47.98(8) 3_666 3_666 ?
O10 Si5 Ca3 101.46(8) . 3_666 ?
O15 Si5 Ca3 140.52(8) 3_566 2_646 ?
O13 Si5 Ca3 52.68(8) . 2_646 ?
O12 Si5 Ca3 108.73(8) 3_666 2_646 ?
O10 Si5 Ca3 50.83(8) . 2_646 ?
Ca3 Si5 Ca3 144.03(3) 3_666 2_646 ?
O15 Si5 Ca1 126.41(9) 3_566 4_565 ?
O13 Si5 Ca1 117.08(9) . 4_565 ?
O12 Si5 Ca1 48.10(8) 3_666 4_565 ?
O10 Si5 Ca1 53.35(8) . 4_565 ?
Ca3 Si5 Ca1 70.41(2) 3_666 4_565 ?
Ca3 Si5 Ca1 74.02(3) 2_646 4_565 ?
O15 Si5 Ca4 84.33(9) 3_566 . ?
O13 Si5 Ca4 37.66(8) . . ?
O12 Si5 Ca4 153.16(8) 3_666 . ?
O10 Si5 Ca4 95.46(8) . . ?
Ca3 Si5 Ca4 147.58(3) 3_666 . ?
Ca3 Si5 Ca4 66.58(2) 2_646 . ?
Ca1 Si5 Ca4 140.24(3) 4_565 . ?
O15 Si5 Ca1 34.88(8) 3_566 3_566 ?
O13 Si5 Ca1 124.26(8) . 3_566 ?
O12 Si5 Ca1 117.79(8) 3_666 3_566 ?
O10 Si5 Ca1 75.29(8) . 3_566 ?
Ca3 Si5 Ca1 71.42(2) 3_666 3_566 ?
Ca3 Si5 Ca1 113.79(3) 2_646 3_566 ?
Ca1 Si5 Ca1 104.93(3) 4_565 3_566 ?
Ca4 Si5 Ca1 86.69(2) . 3_566 ?
O15 Si5 Ca2 124.01(9) 3_566 . ?
O13 Si5 Ca2 26.71(8) . . ?
O12 Si5 Ca2 91.73(8) 3_666 . ?
O10 Si5 Ca2 115.96(8) . . ?
Ca3 Si5 Ca2 130.36(3) 3_666 . ?
Ca3 Si5 Ca2 65.53(2) 2_646 . ?
Ca1 Si5 Ca2 106.44(3) 4_565 . ?
Ca4 Si5 Ca2 61.90(2) . . ?
Ca1 Si5 Ca2 146.71(3) 3_566 . ?
O9 Si6 O14 109.34(12) 4_465 3_566 ?
O9 Si6 O11 116.57(12) 4_465 . ?
O14 Si6 O11 117.10(12) 3_566 . ?
O9 Si6 O10 101.20(12) 4_465 . ?
O14 Si6 O10 109.64(11) 3_566 . ?
O11 Si6 O10 101.21(11) . . ?
O9 Si6 Ca2 49.33(8) 4_465 4_465 ?
O14 Si6 Ca2 63.98(8) 3_566 4_465 ?
O11 Si6 Ca2 157.97(8) . 4_465 ?
O10 Si6 Ca2 98.62(8) . 4_465 ?
O9 Si6 Ca3 108.32(9) 4_465 2_646 ?
O14 Si6 Ca3 140.26(9) 3_566 2_646 ?
O11 Si6 Ca3 53.13(8) . 2_646 ?
O10 Si6 Ca3 50.11(8) . 2_646 ?
Ca2 Si6 Ca3 141.42(3) 4_465 2_646 ?
O9 Si6 Ca1 48.83(8) 4_465 4_565 ?
O14 Si6 Ca1 125.54(8) 3_566 4_565 ?
O11 Si6 Ca1 116.90(9) . 4_565 ?
O10 Si6 Ca1 52.59(8) . 4_565 ?
Ca2 Si6 Ca1 68.88(2) 4_465 4_565 ?
Ca3 Si6 Ca1 73.35(3) 2_646 4_565 ?
O9 Si6 Ca1 149.38(8) 4_465 . ?
O14 Si6 Ca1 86.72(8) 3_566 . ?
O11 Si6 Ca1 34.94(8) . . ?
O10 Si6 Ca1 97.30(8) . . ?
Ca2 Si6 Ca1 149.98(3) 4_465 . ?
Ca3 Si6 Ca1 66.50(2) 2_646 . ?
Ca1 Si6 Ca1 139.79(3) 4_565 . ?
O9 Si6 Ca1 118.58(8) 4_465 3_566 ?
O14 Si6 Ca1 35.43(7) 3_566 3_566 ?
O11 Si6 Ca1 124.47(8) . 3_566 ?
O10 Si6 Ca1 74.23(8) . 3_566 ?
Ca2 Si6 Ca1 70.42(2) 4_465 3_566 ?
Ca3 Si6 Ca1 112.30(3) 2_646 3_566 ?
Ca1 Si6 Ca1 103.65(2) 4_565 3_566 ?
Ca1 Si6 Ca1 89.80(2) . 3_566 ?
O9 Si6 Ca2 87.18(8) 4_465 1_455 ?
O14 Si6 Ca2 124.81(8) 3_566 1_455 ?
O11 Si6 Ca2 30.83(8) . 1_455 ?
O10 Si6 Ca2 118.32(8) . 1_455 ?
Ca2 Si6 Ca2 128.55(3) 4_465 1_455 ?
Ca3 Si6 Ca2 69.09(2) 2_646 1_455 ?
Ca1 Si6 Ca2 105.29(3) 4_565 1_455 ?
Ca1 Si6 Ca2 62.50(2) . 1_455 ?
Ca1 Si6 Ca2 149.90(3) 3_566 1_455 ?
Ca3 F7 Ca2 104.38(7) . 2_656 ?
Ca3 F7 Ca4 110.19(7) . . ?
Ca2 F7 Ca4 107.76(7) 2_656 . ?
Ca3 F7 Ca2 105.41(7) . 4_566 ?
Ca2 F7 Ca2 106.20(7) 2_656 4_566 ?
Ca4 F7 Ca2 121.59(8) . 4_566 ?
Ca1 F8 Ca3 114.45(8) 3_667 . ?
Ca1 F8 Ca2 110.20(7) 3_667 4_566 ?
Ca3 F8 Ca2 105.85(7) . 4_566 ?
Ca1 F8 Ca3 110.08(7) 3_667 3_767 ?
Ca3 F8 Ca3 107.75(7) . 3_767 ?
Ca2 F8 Ca3 108.27(7) 4_566 3_767 ?
Si6 O9 Ca4 147.14(12) 4_666 . ?
Si6 O9 Ca2 99.91(11) 4_666 . ?
Ca4 O9 Ca2 101.65(8) . . ?
Si6 O9 Ca1 102.90(10) 4_666 1_655 ?
Ca4 O9 Ca1 99.84(8) . 1_655 ?
Ca2 O9 Ca1 94.42(7) . 1_655 ?
Si5 O10 Si6 155.37(15) . . ?
Si5 O10 Ca3 98.39(10) . 2_646 ?
Si6 O10 Ca3 99.38(9) . 2_646 ?
Si5 O10 Ca1 96.58(9) . 4_565 ?
Si6 O10 Ca1 97.60(10) . 4_565 ?
Ca3 O10 Ca1 98.28(8) 2_646 4_565 ?
Si6 O11 Ca2 128.15(11) . 1_455 ?
Si6 O11 Ca1 121.60(12) . . ?
Ca2 O11 Ca1 103.23(7) 1_455 . ?
Si6 O11 Ca3 97.11(9) . 2_646 ?
Ca2 O11 Ca3 102.99(8) 1_455 2_646 ?
Ca1 O11 Ca3 96.14(7) . 2_646 ?
Si5 O12 Ca3 100.88(11) 3_666 . ?
Si5 O12 Ca4 138.87(12) 3_666 2_656 ?
Ca3 O12 Ca4 104.17(8) . 2_656 ?
Si5 O12 Ca1 103.27(10) 3_666 2_656 ?
Ca3 O12 Ca1 98.61(8) . 2_656 ?
Ca4 O12 Ca1 104.57(8) 2_656 2_656 ?
Si5 O13 Ca2 134.79(12) . . ?
Si5 O13 Ca4 118.18(12) . . ?
Ca2 O13 Ca4 101.85(8) . . ?
Si5 O13 Ca3 97.45(10) . 2_646 ?
Ca2 O13 Ca3 99.17(8) . 2_646 ?
Ca4 O13 Ca3 95.01(7) . 2_646 ?
Si6 O14 Ca1 121.68(11) 3_566 . ?
Si6 O14 Ca4 132.49(11) 3_566 . ?
Ca1 O14 Ca4 105.80(9) . . ?
Si6 O14 Ca2 84.87(10) 3_566 2_656 ?
Ca1 O14 Ca2 94.78(7) . 2_656 ?
Ca4 O14 Ca2 93.49(7) . 2_656 ?
Si5 O15 Ca1 122.21(11) 3_566 . ?
Si5 O15 Ca4 133.36(12) 3_566 1_455 ?
Ca1 O15 Ca4 103.97(9) . 1_455 ?
Si5 O15 Ca3 84.68(10) 3_566 1_455 ?
Ca1 O15 Ca3 96.74(8) . 1_455 ?
Ca4 O15 Ca3 96.87(7) 1_455 1_455 ?

loop_
_geom_bond_atom_site_label_1
_geom_bond_atom_site_label_2
_geom_bond_distance
_geom_bond_site_symmetry_2
_geom_bond_publ_flag
Ca1 F8 2.3093(18) 3_667 ?
Ca1 O11 2.323(2) . ?
Ca1 O15 2.359(2) . ?
Ca1 O14 2.399(2) . ?
Ca1 O12 2.513(2) 2_646 ?
Ca1 O9 2.557(2) 1_455 ?
Ca1 O10 2.653(2) 4_566 ?
Ca1 Si5 3.2853(11) 4_566 ?
Ca1 Si6 3.3113(10) 4_566 ?
Ca1 Si6 3.4547(11) . ?
Ca1 Si5 3.4895(11) 3_566 ?
Ca1 Si6 3.5222(11) 3_566 ?
Ca2 O13 2.278(2) . ?
Ca2 O11 2.307(2) 1_655 ?
Ca2 F7 2.3388(18) 2_646 ?
Ca2 F8 2.3647(18) 4_565 ?
Ca2 F7 2.3761(18) 4_565 ?
Ca2 O9 2.386(2) . ?
Ca2 O14 2.796(2) 2_646 ?
Ca2 Si6 3.0993(11) 4_666 ?
Ca2 Si6 3.5403(10) 1_655 ?
Ca2 Si5 3.5976(11) . ?
Ca2 Ca1 3.6298(10) 1_655 ?
Ca2 Ca4 3.6339(9) . ?
Ca3 O12 2.323(2) . ?
Ca3 F8 2.3363(18) . ?
Ca3 F7 2.3384(19) . ?
Ca3 F8 2.3813(19) 3_767 ?
Ca3 O10 2.510(2) 2_656 ?
Ca3 O13 2.569(2) 2_656 ?
Ca3 O11 2.602(2) 2_656 ?
Ca3 O15 2.771(2) 1_655 ?
Ca3 Si5 3.0713(11) 3_666 ?
Ca3 Si5 3.2028(10) 2_656 ?
Ca3 Si6 3.2276(11) 2_656 ?
Ca3 Ca4 3.6663(10) 2_656 ?
Ca4 O9 2.301(2) . ?
Ca4 O12 2.324(2) 2_646 ?
Ca4 F7 2.3582(18) . ?
Ca4 O15 2.364(2) 1_655 ?
Ca4 O14 2.400(2) . ?
Ca4 O13 2.401(2) . ?
Ca4 Si5 3.4646(12) . ?
Ca4 Ca3 3.6663(10) 2_646 ?
Ca4 Ca1 3.7204(11) 1_655 ?
Ca4 Ca2 3.7942(10) 2_656 ?
Si5 O15 1.605(2) 3_566 ?
Si5 O13 1.609(2) . ?
Si5 O12 1.617(2) 3_666 ?
Si5 O10 1.657(2) . ?
Si5 Ca3 3.0713(11) 3_666 ?
Si5 Ca3 3.2028(10) 2_646 ?
Si5 Ca1 3.2853(11) 4_565 ?
Si5 Ca1 3.4895(11) 3_566 ?
Si6 O9 1.609(2) 4_465 ?
Si6 O14 1.610(2) 3_566 ?
Si6 O11 1.615(2) . ?
Si6 O10 1.661(2) . ?
Si6 Ca2 3.0993(11) 4_465 ?
Si6 Ca3 3.2276(11) 2_646 ?
Si6 Ca1 3.3113(10) 4_565 ?
Si6 Ca1 3.5222(11) 3_566 ?
Si6 Ca2 3.5403(10) 1_455 ?
F7 Ca2 2.3388(18) 2_656 ?
F7 Ca2 2.3761(18) 4_566 ?
F8 Ca1 2.3093(17) 3_667 ?
F8 Ca2 2.3647(18) 4_566 ?
F8 Ca3 2.3813(19) 3_767 ?
O9 Si6 1.609(2) 4_666 ?
O9 Ca1 2.557(2) 1_655 ?
O10 Ca3 2.510(2) 2_646 ?
O10 Ca1 2.653(2) 4_565 ?
O11 Ca2 2.307(2) 1_455 ?
O11 Ca3 2.602(2) 2_646 ?
O12 Si5 1.617(2) 3_666 ?
O12 Ca4 2.324(2) 2_656 ?
O12 Ca1 2.513(2) 2_656 ?
O13 Ca3 2.569(2) 2_646 ?
O14 Si6 1.610(2) 3_566 ?
O14 Ca2 2.796(2) 2_656 ?
O15 Si5 1.605(2) 3_566 ?
O15 Ca4 2.364(2) 1_455 ?
O15 Ca3 2.771(2) 1_455 ?
